data_7026619
loop_
_publ_author_name
'Ochocki, Justyn'
'Kasprzak, Maria'
'Ch\;eci\'nska, Lilianna'
'Erxleben, Andrea'
'Zyner, El\.zbieta'
'Szmigiero, Leszek'
'Garza-Ortiz, Ariadna'
'Reedijk, Jan'

_publ_section_title
;
 Synthesis, single-crystal and solution structure analysis and in vitro
 cytotoxic activity of two novel complexes of ruthenium(II) with in situ
 formed flavanone-based ligands.
;
_journal_issue 40
_journal_name_full 'Dalton transactions (Cambridge, England : 2003)'
_journal_page_first 9711
_journal_page_last 9718
_journal_paper_doi 10.1039/c0dt00535e
_journal_volume 39
_journal_year 2010
_chemical_formula_sum 'C34 H34 Cl2 N2 O8 Ru'
_chemical_formula_weight 770.60
_chemical_name_systematic
;
?
;
_space_group_IT_number 15
_symmetry_cell_setting monoclinic
_symmetry_space_group_name_Hall '-C 2yc'
_symmetry_space_group_name_H-M 'C 1 2/c 1'
_atom_sites_solution_hydrogens geom
_atom_sites_solution_primary direct
_atom_sites_solution_secondary difmap
_audit_creation_method SHELXL-97
_cell_angle_alpha 90.00
_cell_angle_beta 93.55(3)
_cell_angle_gamma 90.00
_cell_formula_units_Z 4
_cell_length_a 22.482(4)
_cell_length_b 9.126(2)
_cell_length_c 18.052(4)
_cell_measurement_reflns_used 3042
_cell_measurement_temperature 293(2)
_cell_measurement_theta_max 24.71
_cell_measurement_theta_min 4.61
_cell_volume 3696.6(13)
_computing_cell_refinement Denzo,Scalepack,Otwinowski,Minor,1997
_computing_data_collection 'Nonis KappaCCD'
_computing_data_reduction Denzo,Scalepack,Otwinowski,Minor,1997
_computing_structure_refinement SHELXL-97(Sheldrick,1997)
_computing_structure_solution SHELXS-97(Sheldrick,1990)
_diffrn_ambient_temperature 293(2)
_diffrn_measured_fraction_theta_full 0.966
_diffrn_measured_fraction_theta_max 0.966
_diffrn_measurement_device_type 'Nonius KappaCCD'
_diffrn_radiation_monochromator graphite
_diffrn_radiation_source 'fine-focus sealed tube'
_diffrn_radiation_type MoK\a
_diffrn_radiation_wavelength 0.71069
_diffrn_reflns_av_R_equivalents 0.0700
_diffrn_reflns_av_sigmaI/netI 0.1260
_diffrn_reflns_limit_h_max 26
_diffrn_reflns_limit_h_min 0
_diffrn_reflns_limit_k_max 10
_diffrn_reflns_limit_k_min 0
_diffrn_reflns_limit_l_max 21
_diffrn_reflns_limit_l_min -21
_diffrn_reflns_number 3042
_diffrn_reflns_theta_full 24.71
_diffrn_reflns_theta_max 24.71
_diffrn_reflns_theta_min 4.61
_exptl_absorpt_coefficient_mu 0.618
_exptl_absorpt_correction_T_max 0.9408
_exptl_absorpt_correction_T_min 0.8864
_exptl_absorpt_correction_type multi-scan
_exptl_absorpt_process_details Denzo,Scalepack,Otwinowski,Minor,1997
_exptl_crystal_colour 'dark red'
_exptl_crystal_density_diffrn 1.385
_exptl_crystal_density_method 'not measured'
_exptl_crystal_description block
_exptl_crystal_F_000 1576
_exptl_crystal_size_max 0.2
_exptl_crystal_size_mid 0.1
_exptl_crystal_size_min 0.1
_refine_diff_density_max 0.545
_refine_diff_density_min -0.252
_refine_diff_density_rms 0.065
_refine_ls_extinction_method none
_refine_ls_goodness_of_fit_ref 0.840
_refine_ls_hydrogen_treatment riding
_refine_ls_matrix_type full
_refine_ls_number_parameters 217
_refine_ls_number_reflns 3042
_refine_ls_number_restraints 0
_refine_ls_restrained_S_all 0.840
_refine_ls_R_factor_all 0.1367
_refine_ls_R_factor_gt 0.0520
_refine_ls_shift/su_max 0.000
_refine_ls_shift/su_mean 0.000
_refine_ls_structure_factor_coef Fsqd
_refine_ls_weighting_details 'calc w=1/[\s^2^(Fo^2^)+(0.0600P)^2^+0.0000P] where P=(Fo^2^+2Fc^2^)/3'
_refine_ls_weighting_scheme calc
_refine_ls_wR_factor_gt 0.1090
_refine_ls_wR_factor_ref 0.1296
_reflns_number_gt 1354
_reflns_number_total 3042
_reflns_threshold_expression >2sigma(I)
_cod_data_source_file c0dt00535e.txt
_cod_data_source_block Ru_ethoxy
_cod_original_sg_symbol_H-M C2/c
_cod_database_code 7026619

loop_
_symmetry_equiv_pos_as_xyz
'x, y, z'
'-x, y, -z+1/2'
'x+1/2, y+1/2, z'
'-x+1/2, y+1/2, -z+1/2'
'-x, -y, -z'
'x, -y, z-1/2'
'-x+1/2, -y+1/2, -z'
'x+1/2, -y+1/2, z-1/2'

loop_
_atom_site_label
_atom_site_type_symbol
_atom_site_fract_x
_atom_site_fract_y
_atom_site_fract_z
_atom_site_U_iso_or_equiv
_atom_site_adp_type
_atom_site_occupancy
_atom_site_symmetry_multiplicity
_atom_site_calc_flag
_atom_site_refinement_flags
Ru1 Ru 0.0000 0.10846(7) 0.2500 0.0769(3) Uani 1 2 d S
Cl1 Cl 0.07113(7) 0.13293(19) 0.16257(10) 0.1094(6) Uani 1 1 d .
N1 N -0.04624(19) -0.0292(5) 0.1912(2) 0.0721(12) Uani 1 1 d .
H1A H -0.0419 -0.1261 0.1992 0.086 Uiso 1 1 d R
C31 C -0.1818(3) -0.1189(6) 0.1351(4) 0.0717(15) Uani 1 1 d .
O3 O -0.0991(2) -0.2138(4) 0.0784(2) 0.0904(12) Uani 1 1 d .
C2 C -0.0848(2) 0.0183(6) 0.1399(3) 0.0673(15) Uani 1 1 d .
O2 O -0.14491(18) -0.0133(5) 0.0254(2) 0.0934(12) Uani 1 1 d .
C4 C -0.1508(3) 0.1361(7) 0.0210(4) 0.0854(17) Uani 1 1 d .
C3 C -0.1269(3) -0.0820(6) 0.0961(3) 0.0793(17) Uani 1 1 d .
C32 C -0.2244(3) -0.2104(7) 0.1005(4) 0.096(2) Uani 1 1 d .
H32A H -0.2180 -0.2514 0.0527 0.116 Uiso 1 1 d R
C36 C -0.1931(3) -0.0640(7) 0.2021(5) 0.100(2) Uani 1 1 d .
H36A H -0.1647 0.0005 0.2270 0.120 Uiso 1 1 d R
C35 C -0.2454(3) -0.0954(8) 0.2358(4) 0.115(2) Uani 1 1 d .
H35A H -0.2526 -0.0549 0.2835 0.139 Uiso 1 1 d R
C5 C -0.1821(3) 0.1881(9) -0.0432(4) 0.108(2) Uani 1 1 d .
H5A H -0.1992 0.1221 -0.0801 0.130 Uiso 1 1 d R
C6 C -0.1887(3) 0.3344(10) -0.0521(5) 0.122(3) Uani 1 1 d .
H6A H -0.2093 0.3704 -0.0965 0.147 Uiso 1 1 d R
C34 C -0.2869(3) -0.1871(9) 0.2010(6) 0.115(2) Uani 1 1 d .
H34A H -0.3231 -0.2104 0.2240 0.137 Uiso 1 1 d R
C33 C -0.2758(4) -0.2439(7) 0.1330(6) 0.113(3) Uani 1 1 d .
H33A H -0.3048 -0.3079 0.1087 0.136 Uiso 1 1 d R
C10 C -0.0466(4) -0.1960(8) 0.0343(4) 0.127(3) Uani 1 1 d .
H10A H -0.0168 -0.1396 0.0621 0.152 Uiso 1 1 d R
H10B H -0.0570 -0.1447 -0.0111 0.152 Uiso 1 1 d R
O1 O -0.05594(18) 0.2492(4) 0.1781(2) 0.0886(12) Uani 1 1 d .
C1 C -0.0881(3) 0.1744(7) 0.1336(4) 0.0748(16) Uani 1 1 d .
C8 C -0.1342(3) 0.3836(7) 0.0622(4) 0.101(2) Uani 1 1 d .
H8A H -0.1187 0.4512 0.0993 0.121 Uiso 1 1 d R
C9 C -0.1258(3) 0.2324(7) 0.0732(4) 0.0813(17) Uani 1 1 d .
C7 C -0.1650(3) 0.4333(8) -0.0006(5) 0.122(3) Uani 1 1 d .
H7A H -0.1712 0.5363 -0.0083 0.146 Uiso 1 1 d R
C11 C -0.0278(6) -0.3333(13) 0.0115(8) 0.152(5) Uiso 0.70 1 d P
H11A H 0.0063 -0.3204 -0.0173 0.228 Uiso 0.70 1 d PR
H11B H -0.0173 -0.3952 0.0533 0.228 Uiso 0.70 1 d PR
H11C H -0.0594 -0.3780 -0.0187 0.228 Uiso 0.70 1 d PR
C11' C 0.0030(16) -0.295(3) 0.0557(19) 0.165(12) Uiso 0.30 1 d P
H11E H 0.0335 -0.2724 0.0225 0.248 Uiso 0.30 1 d PR
H11F H 0.0194 -0.2891 0.1060 0.248 Uiso 0.30 1 d PR
H11D H -0.0118 -0.3919 0.0459 0.248 Uiso 0.30 1 d PR
O1W O 0.0000 0.6907(7) 0.2500 0.154(3) Uani 1 2 d S
O2W O 0.0760(7) 0.5203(19) 0.1987(9) 0.259(7) Uani 0.50 1 d P

loop_
_atom_site_aniso_label
_atom_site_aniso_U_11
_atom_site_aniso_U_22
_atom_site_aniso_U_33
_atom_site_aniso_U_23
_atom_site_aniso_U_13
_atom_site_aniso_U_12
Ru1 0.0598(5) 0.0783(5) 0.0904(6) 0.000 -0.0126(4) 0.000
Cl1 0.0778(12) 0.1444(14) 0.1054(14) 0.0161(11) 0.0005(10) -0.0183(10)
N1 0.067(3) 0.070(3) 0.079(3) -0.001(2) -0.001(3) 0.000(2)
C31 0.066(4) 0.076(4) 0.071(4) 0.001(3) -0.005(4) 0.000(3)
O3 0.081(3) 0.098(3) 0.092(3) -0.014(2) 0.004(3) -0.001(2)
C2 0.053(4) 0.083(4) 0.065(4) 0.006(3) -0.007(3) -0.011(3)
O2 0.108(3) 0.091(3) 0.078(3) 0.006(2) -0.023(3) -0.014(2)
C4 0.075(4) 0.089(5) 0.090(5) 0.016(4) -0.008(4) -0.006(4)
C3 0.082(5) 0.081(5) 0.073(4) -0.003(4) -0.010(4) 0.000(4)
C32 0.070(5) 0.110(5) 0.107(5) -0.023(4) -0.012(4) -0.005(4)
C36 0.078(5) 0.110(5) 0.112(6) -0.010(4) 0.000(5) -0.014(4)
C35 0.086(5) 0.153(6) 0.108(6) -0.014(5) 0.010(5) -0.029(5)
C5 0.108(6) 0.113(6) 0.099(6) 0.017(4) -0.035(5) -0.005(4)
C6 0.114(6) 0.128(6) 0.120(7) 0.031(5) -0.031(5) 0.013(5)
C34 0.079(5) 0.118(5) 0.145(8) 0.017(5) -0.004(6) -0.018(5)
C33 0.079(6) 0.105(5) 0.153(8) -0.010(5) -0.014(6) -0.020(4)
C10 0.153(8) 0.124(6) 0.104(6) -0.019(5) 0.016(6) 0.022(6)
O1 0.080(3) 0.075(3) 0.106(3) 0.004(2) -0.029(3) -0.002(2)
C1 0.056(4) 0.077(4) 0.090(5) 0.006(4) -0.003(4) -0.005(3)
C8 0.087(5) 0.089(5) 0.122(6) 0.011(4) -0.020(4) 0.003(4)
C9 0.069(4) 0.081(5) 0.091(5) 0.006(4) -0.017(4) -0.007(3)
C7 0.112(6) 0.108(6) 0.140(7) 0.028(5) -0.039(6) 0.008(4)
O1W 0.194(8) 0.111(5) 0.152(6) 0.000 -0.036(6) 0.000
O2W 0.223(16) 0.296(16) 0.263(17) 0.085(15) 0.054(14) 0.091(15)

loop_
_atom_type_symbol
_atom_type_description
_atom_type_scat_dispersion_real
_atom_type_scat_dispersion_imag
_atom_type_scat_source
C C 0.0033 0.0016 'International Tables Vol C Tables 4.2.6.8 and 6.1.1.4'
H H 0.0000 0.0000 'International Tables Vol C Tables 4.2.6.8 and 6.1.1.4'
N N 0.0061 0.0033 'International Tables Vol C Tables 4.2.6.8 and 6.1.1.4'
O O 0.0106 0.0060 'International Tables Vol C Tables 4.2.6.8 and 6.1.1.4'
Cl Cl 0.1484 0.1585 'International Tables Vol C Tables 4.2.6.8 and 6.1.1.4'
Ru Ru -1.2594 0.8363 'International Tables Vol C Tables 4.2.6.8 and 6.1.1.4'

loop_
_geom_angle_atom_site_label_1
_geom_angle_atom_site_label_2
_geom_angle_atom_site_label_3
_geom_angle
_geom_angle_site_symmetry_1
_geom_angle_site_symmetry_3
N1 Ru1 N1 97.7(3) . 2
N1 Ru1 O1 175.14(18) . 2
N1 Ru1 O1 77.41(18) 2 2
N1 Ru1 O1 77.41(18) . .
N1 Ru1 O1 175.14(18) 2 .
O1 Ru1 O1 107.4(2) 2 .
N1 Ru1 Cl1 93.41(13) . .
N1 Ru1 Cl1 93.83(13) 2 .
O1 Ru1 Cl1 87.22(12) 2 .
O1 Ru1 Cl1 86.27(12) . .
N1 Ru1 Cl1 93.83(13) . 2
N1 Ru1 Cl1 93.41(13) 2 2
O1 Ru1 Cl1 86.27(12) 2 2
O1 Ru1 Cl1 87.22(12) . 2
Cl1 Ru1 Cl1 168.98(9) . 2
C2 N1 Ru1 119.4(4) . .
C36 C31 C32 117.6(6) . .
C36 C31 C3 123.0(6) . .
C32 C31 C3 119.3(6) . .
C3 O3 C10 114.3(5) . .
N1 C2 C1 114.7(5) . .
N1 C2 C3 122.7(5) . .
C1 C2 C3 122.4(6) . .
C4 O2 C3 119.9(5) . .
O2 C4 C9 124.0(6) . .
O2 C4 C5 115.2(6) . .
C9 C4 C5 120.7(6) . .
O3 C3 O2 105.8(5) . .
O3 C3 C31 107.9(5) . .
O2 C3 C31 108.5(5) . .
O3 C3 C2 111.5(5) . .
O2 C3 C2 109.3(4) . .
C31 C3 C2 113.6(5) . .
C33 C32 C31 121.3(7) . .
C31 C36 C35 121.9(6) . .
C34 C35 C36 119.7(7) . .
C6 C5 C4 118.6(7) . .
C5 C6 C7 122.1(7) . .
C33 C34 C35 118.9(8) . .
C32 C33 C34 120.5(7) . .
C11 C10 C11' 44.4(13) . .
C11 C10 O3 109.1(8) . .
C11' C10 O3 114.3(14) . .
C1 O1 Ru1 110.6(4) . .
O1 C1 C2 117.9(6) . .
O1 C1 C9 125.2(6) . .
C2 C1 C9 116.8(6) . .
C7 C8 C9 119.9(7) . .
C4 C9 C8 118.9(6) . .
C4 C9 C1 118.6(6) . .
C8 C9 C1 122.4(6) . .
C8 C7 C6 119.7(7) . .

loop_
_geom_bond_atom_site_label_1
_geom_bond_atom_site_label_2
_geom_bond_distance
_geom_bond_site_symmetry_2
Ru1 N1 1.910(4) .
Ru1 N1 1.910(4) 2
Ru1 O1 2.171(4) 2
Ru1 O1 2.171(4) .
Ru1 Cl1 2.3261(18) .
Ru1 Cl1 2.3261(18) 2
N1 C2 1.302(6) .
C31 C36 1.348(8) .
C31 C32 1.389(8) .
C31 C3 1.496(8) .
O3 C3 1.402(6) .
O3 C10 1.475(8) .
C2 C1 1.431(7) .
C2 C3 1.506(7) .
O2 C4 1.371(6) .
O2 C3 1.457(6) .
C4 C9 1.382(7) .
C4 C5 1.402(8) .
C32 C33 1.364(9) .
C36 C35 1.386(8) .
C35 C34 1.376(9) .
C5 C6 1.351(9) .
C6 C7 1.379(9) .
C34 C33 1.369(9) .
C10 C11 1.393(12) .
C10 C11' 1.47(3) .
O1 C1 1.250(6) .
C1 C9 1.441(8) .
C8 C7 1.368(8) .
C8 C9 1.405(7) .
